data_1569369
loop_
_publ_author_name
'Wu, Yimin'
'Liu, Xiaoyu'
'Liu, Junjie'
'Yang, Ge'
'Han, Songyan'
'Yang, Dezhi'
'Cao, Xiaosong'
'Ma, Dongge'
'Bin, Zhengyang'
'You, Jingsong'

_publ_section_title
;
 Geometry engineering of a multiple resonance core <i>via</i> a
 phenyl-embedded strategy toward highly efficient narrowband blue OLEDs.
;
_journal_issue 9
_journal_name_full 'Materials horizons'
_journal_page_first 3785
_journal_page_last 3790
_journal_paper_doi 10.1039/d3mh00617d
_journal_volume 10
_journal_year 2023
_chemical_formula_moiety 'C28 H15 N O2'
_chemical_formula_sum 'C28 H15 N O2'
_chemical_formula_weight 397.41
_space_group_crystal_system monoclinic
_space_group_IT_number 15
_space_group_name_Hall '-I 2ya'
_space_group_name_H-M_alt 'I 1 2/a 1'
_atom_sites_solution_hydrogens geom
_atom_sites_solution_primary direct
_audit_creation_date 2020-04-09
_audit_creation_method
;
Olex2 1.2
(compiled 2016.02.19 svn.r3266 for OlexSys, GUI svn.r5155)
;
_audit_update_record
;
2023-03-15 deposited with the CCDC.	2023-06-28 downloaded from the CCDC.
;
_cell_angle_alpha 90
_cell_angle_beta 94.397(3)
_cell_angle_gamma 90
_cell_formula_units_Z 4
_cell_length_a 15.1670(4)
_cell_length_b 10.9238(4)
_cell_length_c 11.5354(4)
_cell_measurement_reflns_used 2683
_cell_measurement_temperature 293.9(2)
_cell_measurement_theta_max 71.2750
_cell_measurement_theta_min 4.5070
_cell_volume 1905.57(11)
_computing_cell_refinement 'CrysAlisPro 1.171.39.46e (Rigaku OD, 2018)'
_computing_data_collection 'CrysAlisPro 1.171.39.46e (Rigaku OD, 2018)'
_computing_data_reduction 'CrysAlisPro 1.171.39.46e (Rigaku OD, 2018)'
_computing_molecular_graphics 'Olex2 (Dolomanov et al., 2009)'
_computing_publication_material 'Olex2 (Dolomanov et al., 2009)'
_computing_structure_refinement 'ShelXL (Sheldrick, 2015)'
_computing_structure_solution 'ShelXT (Sheldrick, 2015)'
_diffrn_ambient_environment air
_diffrn_ambient_temperature 293.9(2)
_diffrn_detector 'CCD plate'
_diffrn_detector_area_resol_mean 15.9595
_diffrn_detector_type EosS2
_diffrn_measured_fraction_theta_full 0.999
_diffrn_measured_fraction_theta_max 0.981
_diffrn_measurement_details
;
List of Runs (angles in degrees, time in seconds):

  # Type    Start    End  Width  t~exp~   \w     \q     \k     \f   Frames
#--------------------------------------------------------------------------
  1  \w    -90.00  -2.00   1.00    1.00    --  -34.85 125.00  30.00   88
  2  \w     16.00 103.00   1.00    1.00    --   34.85  57.00 120.00   87
  3  \w     23.00  90.00   1.00    1.00    --   34.85-125.00   0.00   67
  4  \w    -34.00  53.00   1.00    1.00    --   34.85 -57.00-150.00   87
  5  \w     23.00  90.00   1.00    1.00    --   34.85-125.00-120.00   67
  6  \w    -34.00  53.00   1.00    1.00    --   34.85 -57.00-180.00   87
  7  \w     23.00  90.00   1.00    1.00    --   34.85-125.00 -90.00   67
  8  \w     13.00 105.00   1.00    1.00    --   34.85  38.00   0.00   92
  9  \w     87.00 175.00   1.00    1.60    --  106.90  61.00  30.00   88
 10  \w     36.00 113.00   1.00    1.60    --  106.90-111.00-120.00   77
 11  \w     57.00 151.00   1.00    1.60    --  106.90 178.00 -90.00   94
 12  \w     35.00 133.00   1.00    1.60    --  106.90 -30.00  90.00   98
 13  \w     37.00 110.00   1.00    1.60    --  106.90 -94.00   0.00   73
 14  \w     87.00 175.00   1.00    1.60    --  106.90  61.00 -90.00   88
 15  \w    100.00 178.00   1.00    1.60    --  106.90 111.00  30.00   78
 16  \w    130.00 167.00   1.00    1.60    --  106.90 111.00-120.00   37
 17  \w    138.00 169.00   1.00    1.60    --  106.90  77.00  60.00   31
 18  \w    103.00 129.00   1.00    1.60    --  106.90  77.00  60.00   26
;
_diffrn_measurement_device 'four-circle diffractometer'
_diffrn_measurement_device_type 'New Gemini, Dual, Cu at home/near, EosS2'
_diffrn_measurement_method '\w scans'
_diffrn_orient_matrix_type 'CrysAlisPro convention (1999,Acta A55,543-557)'
_diffrn_orient_matrix_UB_11 -0.0083041000
_diffrn_orient_matrix_UB_12 -0.1285581000
_diffrn_orient_matrix_UB_13 -0.0546079000
_diffrn_orient_matrix_UB_21 0.0357139000
_diffrn_orient_matrix_UB_22 -0.0570860000
_diffrn_orient_matrix_UB_23 0.1163499000
_diffrn_orient_matrix_UB_31 -0.0950667000
_diffrn_orient_matrix_UB_32 -0.0101890000
_diffrn_orient_matrix_UB_33 0.0375813000
_diffrn_radiation_monochromator graphite
_diffrn_radiation_probe x-ray
_diffrn_radiation_type CuK\a
_diffrn_radiation_wavelength 1.54184
_diffrn_reflns_av_R_equivalents 0.0347
_diffrn_reflns_av_unetI/netI 0.0250
_diffrn_reflns_Laue_measured_fraction_full 0.999
_diffrn_reflns_Laue_measured_fraction_max 0.981
_diffrn_reflns_limit_h_max 15
_diffrn_reflns_limit_h_min -18
_diffrn_reflns_limit_k_max 13
_diffrn_reflns_limit_k_min -10
_diffrn_reflns_limit_l_max 14
_diffrn_reflns_limit_l_min -12
_diffrn_reflns_number 5024
_diffrn_reflns_point_group_measured_fraction_full 0.999
_diffrn_reflns_point_group_measured_fraction_max 0.981
_diffrn_reflns_theta_full 67.684
_diffrn_reflns_theta_max 71.360
_diffrn_reflns_theta_min 4.994
_diffrn_source 'fine-focus sealed X-ray tube'
_diffrn_source_type 'Enhance (Cu) X-ray Source'
_exptl_absorpt_coefficient_mu 0.694
_exptl_absorpt_correction_T_max 1.00000
_exptl_absorpt_correction_T_min 0.60310
_exptl_absorpt_correction_type multi-scan
_exptl_absorpt_process_details
;
CrysAlisPro 1.171.39.46e (Rigaku Oxford Diffraction, 2018)
Empirical absorption correction using spherical harmonics,
 implemented in SCALE3 ABSPACK scaling algorithm.
;
_exptl_crystal_colour 'clear yellowish yellow'
_exptl_crystal_colour_lustre clear
_exptl_crystal_colour_modifier yellowish
_exptl_crystal_colour_primary yellow
_exptl_crystal_density_diffrn 1.385
_exptl_crystal_description block
_exptl_crystal_F_000 824
_exptl_crystal_size_max 0.6
_exptl_crystal_size_mid 0.5
_exptl_crystal_size_min 0.3
_refine_diff_density_max 0.244
_refine_diff_density_min -0.411
_refine_diff_density_rms 0.097
_refine_ls_extinction_method none
_refine_ls_goodness_of_fit_ref 1.081
_refine_ls_hydrogen_treatment constr
_refine_ls_matrix_type full
_refine_ls_number_parameters 142
_refine_ls_number_reflns 1823
_refine_ls_number_restraints 0
_refine_ls_restrained_S_all 1.081
_refine_ls_R_factor_all 0.0637
_refine_ls_R_factor_gt 0.0606
_refine_ls_shift/su_max 0.000
_refine_ls_shift/su_mean 0.000
_refine_ls_structure_factor_coef Fsqd
_refine_ls_weighting_details 'w=1/[\s^2^(Fo^2^)+(0.1039P)^2^+0.3340P] where P=(Fo^2^+2Fc^2^)/3'
_refine_ls_weighting_scheme calc
_refine_ls_wR_factor_gt 0.1541
_refine_ls_wR_factor_ref 0.1589
_reflns_Friedel_coverage 0.000
_reflns_number_gt 1645
_reflns_number_total 1823
_reflns_threshold_expression 'I > 2\s(I)'
_cod_data_source_file d3mh00617d2.cif
_cod_data_source_block wym-h6
_cod_depositor_comments 'Adding full bibliography for 1569367--1569372.cif.'
_cod_original_cell_volume 1905.56(10)
_cod_database_code 1569369
_shelx_space_group_comment
;
The symmetry employed for this shelxl refinement is uniquely defined
by the following loop, which should always be used as a source of
symmetry information in preference to the above space-group names.
They are only intended as comments.
;
_reflns_odcompleteness_completeness 99.94
_reflns_odcompleteness_iscentric 1
_reflns_odcompleteness_theta 66.97
_olex2_refinement_description
;
1. Fixed Uiso
 At 1.2 times of:
  All C(H) groups
2.a Aromatic/amide H refined with riding coordinates:
 C008(H008), C00B(H00B), C00C(H00C), C00D(H00D), C00E(H00E), C00F(H00F),
 C00G(H00G), C00H(H00H)
;
_shelx_shelxl_version_number 2014/7
_olex2_date_sample_data_collection 2020-04-09
_olex2_submission_special_instructions 'No special instructions were received'
_oxdiff_exptl_absorpt_empirical_details
;
Empirical correction (ABSPACK) includes:
- Absorption correction using spherical harmonics
- Frame scaling
- Detector area scaling
;
_oxdiff_exptl_absorpt_empirical_full_max 1.969
_oxdiff_exptl_absorpt_empirical_full_min 0.646

loop_
_space_group_symop_operation_xyz
'x, y, z'
'-x+1/2, y, -z'
'x+1/2, y+1/2, z+1/2'
'-x+1, y+1/2, -z+1/2'
'-x, -y, -z'
'x-1/2, -y, z'
'-x+1/2, -y+1/2, -z+1/2'
'x, -y+1/2, z+1/2'

loop_
_atom_site_label
_atom_site_type_symbol
_atom_site_fract_x
_atom_site_fract_y
_atom_site_fract_z
_atom_site_U_iso_or_equiv
_atom_site_adp_type
_atom_site_occupancy
_atom_site_site_symmetry_order
_atom_site_calc_flag
_atom_site_refinement_flags_posn
_atom_site_refinement_flags_adp
_atom_site_refinement_flags_occupancy
_atom_site_disorder_assembly
_atom_site_disorder_group
N001 N 0.7500 0.62914(13) 0.5000 0.0351(4) Uani 1 2 d S T P . .
O002 O 0.63163(9) 0.80200(13) 0.75524(11) 0.0738(5) Uani 1 1 d . . . . .
C003 C 0.67883(8) 0.56839(12) 0.54777(11) 0.0353(3) Uani 1 1 d . . . . .
C004 C 0.64555(8) 0.45423(12) 0.50200(11) 0.0368(3) Uani 1 1 d . . . . .
C005 C 0.63896(9) 0.62449(14) 0.63825(12) 0.0439(4) Uani 1 1 d . . . . .
C006 C 0.7500 0.75644(18) 0.5000 0.0417(5) Uani 1 2 d S T P . .
C007 C 0.70358(9) 0.82063(14) 0.58144(13) 0.0506(4) Uani 1 1 d . . . . .
C008 C 0.66892(9) 0.40140(13) 0.39691(12) 0.0416(4) Uani 1 1 d . . . . .
H008 H 0.7073 0.4429 0.3517 0.050 Uiso 1 1 calc R . . . .
C009 C 0.58120(9) 0.39227(14) 0.56451(13) 0.0462(4) Uani 1 1 d . . . . .
C00A C 0.65749(9) 0.75286(15) 0.66799(13) 0.0513(4) Uani 1 1 d . . . . .
C00B C 0.63606(11) 0.29044(14) 0.36071(15) 0.0542(4) Uani 1 1 d . . . . .
H00B H 0.6526 0.2569 0.2915 0.065 Uiso 1 1 calc R . . . .
C00C C 0.57340(10) 0.56113(17) 0.69555(13) 0.0553(5) Uani 1 1 d . . . . .
H00C H 0.5482 0.5982 0.7577 0.066 Uiso 1 1 calc R . . . .
C00D C 0.55001(11) 0.27720(16) 0.52497(16) 0.0600(5) Uani 1 1 d . . . . .
H00D H 0.5097 0.2352 0.5670 0.072 Uiso 1 1 calc R . . . .
C00E C 0.54688(10) 0.44854(18) 0.66191(13) 0.0568(5) Uani 1 1 d . . . . .
H00E H 0.5056 0.4072 0.7029 0.068 Uiso 1 1 calc R . . . .
C00F C 0.70500(13) 0.94835(17) 0.58008(17) 0.0703(6) Uani 1 1 d . . . . .
H00F H 0.6750 0.9915 0.6343 0.084 Uiso 1 1 calc R . . . .
C00G C 0.57735(12) 0.22643(16) 0.42729(17) 0.0632(5) Uani 1 1 d . . . . .
H00G H 0.5574 0.1491 0.4040 0.076 Uiso 1 1 calc R . . . .
C00H C 0.7500 1.0116(2) 0.5000 0.0805(9) Uani 1 2 d S T P . .
H00H H 0.7500 1.0968 0.5000 0.097 Uiso 1 2 calc RS T P . .

loop_
_atom_site_aniso_label
_atom_site_aniso_U_11
_atom_site_aniso_U_22
_atom_site_aniso_U_33
_atom_site_aniso_U_23
_atom_site_aniso_U_13
_atom_site_aniso_U_12
N001 0.0308(7) 0.0349(8) 0.0402(8) 0.000 0.0059(6) 0.000
O002 0.0685(8) 0.0890(10) 0.0642(8) -0.0299(7) 0.0073(6) 0.0274(6)
C003 0.0283(6) 0.0434(7) 0.0346(6) 0.0033(5) 0.0049(5) 0.0044(5)
C004 0.0283(6) 0.0433(7) 0.0386(7) 0.0071(5) 0.0020(5) 0.0013(5)
C005 0.0344(7) 0.0584(9) 0.0392(7) -0.0012(6) 0.0049(5) 0.0108(6)
C006 0.0392(9) 0.0369(9) 0.0473(10) 0.000 -0.0075(8) 0.000
C007 0.0501(9) 0.0433(8) 0.0562(9) -0.0103(6) -0.0103(7) 0.0106(6)
C008 0.0348(7) 0.0470(8) 0.0429(7) -0.0005(5) 0.0020(5) -0.0032(5)
C009 0.0336(7) 0.0573(9) 0.0475(8) 0.0174(6) 0.0013(5) -0.0027(6)
C00A 0.0411(7) 0.0629(9) 0.0490(8) -0.0142(7) -0.0026(6) 0.0208(6)
C00B 0.0523(9) 0.0512(9) 0.0573(9) -0.0081(7) -0.0064(7) -0.0010(6)
C00C 0.0408(8) 0.0838(12) 0.0431(8) 0.0032(7) 0.0153(6) 0.0140(7)
C00D 0.0496(9) 0.0612(10) 0.0676(10) 0.0233(8) -0.0047(7) -0.0179(7)
C00E 0.0386(8) 0.0837(12) 0.0496(9) 0.0213(8) 0.0133(6) -0.0005(7)
C00F 0.0770(13) 0.0469(10) 0.0832(14) -0.0158(8) -0.0191(10) 0.0155(8)
C00G 0.0628(10) 0.0461(8) 0.0778(12) 0.0074(8) -0.0137(8) -0.0147(7)
C00H 0.097(2) 0.0374(12) 0.102(2) 0.000 -0.0253(17) 0.000

loop_
_atom_type_symbol
_atom_type_description
_atom_type_scat_dispersion_real
_atom_type_scat_dispersion_imag
_atom_type_scat_source
C C 0.0181 0.0091 'International Tables Vol C Tables 4.2.6.8 and 6.1.1.4'
H H 0.0000 0.0000 'International Tables Vol C Tables 4.2.6.8 and 6.1.1.4'
N N 0.0311 0.0180 'International Tables Vol C Tables 4.2.6.8 and 6.1.1.4'
O O 0.0492 0.0322 'International Tables Vol C Tables 4.2.6.8 and 6.1.1.4'

loop_
_geom_angle_atom_site_label_1
_geom_angle_atom_site_label_2
_geom_angle_atom_site_label_3
_geom_angle
_geom_angle_site_symmetry_1
_geom_angle_site_symmetry_3
_geom_angle_publ_flag
C003 N001 C003 124.03(15) 2_656 . ?
C006 N001 C003 117.98(7) . 2_656 ?
C006 N001 C003 117.98(7) . . ?
N001 C003 C004 121.56(11) . . ?
C005 C003 N001 118.37(12) . . ?
C005 C003 C004 120.03(12) . . ?
C008 C004 C003 124.62(11) . . ?
C008 C004 C009 117.78(13) . . ?
C009 C004 C003 117.53(12) . . ?
C003 C005 C00A 120.77(12) . . ?
C003 C005 C00C 119.81(14) . . ?
C00C C005 C00A 119.15(13) . . ?
N001 C006 C007 119.96(10) . 2_656 ?
N001 C006 C007 119.96(10) . . ?
C007 C006 C007 120.1(2) 2_656 . ?
C006 C007 C00A 119.62(15) . . ?
C00F C007 C006 118.87(16) . . ?
C00F C007 C00A 121.48(15) . . ?
C004 C008 H008 119.5 . . ?
C00B C008 C004 121.08(13) . . ?
C00B C008 H008 119.5 . . ?
C00D C009 C004 119.06(14) . . ?
C00D C009 C00E 120.72(14) . . ?
C00E C009 C004 120.17(15) . . ?
O002 C00A C005 122.77(16) . . ?
O002 C00A C007 122.42(16) . . ?
C007 C00A C005 114.67(12) . . ?
C008 C00B H00B 119.8 . . ?
C008 C00B C00G 120.44(15) . . ?
C00G C00B H00B 119.8 . . ?
C005 C00C H00C 119.4 . . ?
C00E C00C C005 121.23(14) . . ?
C00E C00C H00C 119.4 . . ?
C009 C00D H00D 119.3 . . ?
C00G C00D C009 121.39(14) . . ?
C00G C00D H00D 119.3 . . ?
C009 C00E H00E 119.7 . . ?
C00C C00E C009 120.50(13) . . ?
C00C C00E H00E 119.7 . . ?
C007 C00F H00F 119.4 . . ?
C00H C00F C007 121.25(18) . . ?
C00H C00F H00F 119.4 . . ?
C00B C00G H00G 120.0 . . ?
C00D C00G C00B 119.99(15) . . ?
C00D C00G H00G 120.0 . . ?
C00F C00H C00F 119.7(2) 2_656 . ?
C00F C00H H00H 120.2 . . ?
C00F C00H H00H 120.2 2_656 . ?

loop_
_geom_bond_atom_site_label_1
_geom_bond_atom_site_label_2
_geom_bond_distance
_geom_bond_site_symmetry_2
_geom_bond_publ_flag
N001 C003 1.4144(14) . ?
N001 C003 1.4143(14) 2_656 ?
N001 C006 1.391(2) . ?
O002 C00A 1.2310(18) . ?
C003 C004 1.4310(18) . ?
C003 C005 1.3883(17) . ?
C004 C008 1.4122(18) . ?
C004 C009 1.4277(18) . ?
C005 C00A 1.466(2) . ?
C005 C00C 1.416(2) . ?
C006 C007 1.4041(17) . ?
C006 C007 1.4040(17) 2_656 ?
C007 C00A 1.463(2) . ?
C007 C00F 1.395(2) . ?
C008 H008 0.9300 . ?
C008 C00B 1.364(2) . ?
C009 C00D 1.407(2) . ?
C009 C00E 1.415(2) . ?
C00B H00B 0.9300 . ?
C00B C00G 1.406(2) . ?
C00C H00C 0.9300 . ?
C00C C00E 1.342(2) . ?
C00D H00D 0.9300 . ?
C00D C00G 1.349(3) . ?
C00E H00E 0.9300 . ?
C00F H00F 0.9300 . ?
C00F C00H 1.376(2) . ?
C00G H00G 0.9300 . ?
C00H C00F 1.376(2) 2_656 ?
C00H H00H 0.9300 . ?
